data_7063214
loop_
_publ_author_name
'Yang, Hui'
'Kuang, Xiaofei'
'Mi, Ying-Hao'
'Wang, Ming-Ming'
'Zhao, Yuqing'
'Lin, Fulin'
'Lu, Can-Zhong'

_publ_section_title
;
 Construction and characterization of an inorganic--organic hybrid
 copper(i) iodide coordination polymer with semiconducting luminescence
;
_journal_issue 23
_journal_name_full 'New Journal of Chemistry'
_journal_page_first 10646
_journal_page_last 10652
_journal_paper_doi 10.1039/D4NJ01779J
_journal_volume 48
_journal_year 2024
_chemical_formula_moiety 'C7 H6 Cu I N4'
_chemical_formula_sum 'C7 H6 Cu I N4'
_chemical_formula_weight 336.60
_space_group_crystal_system monoclinic
_space_group_IT_number 5
_space_group_name_Hall 'C 2y'
_space_group_name_H-M_alt 'C 1 2 1'
_atom_sites_solution_hydrogens geom
_audit_creation_date 2024-01-16
_audit_creation_method
;
Olex2 1.5
(compiled 2021.07.19 svn.r715e62df for OlexSys, GUI svn.r6383)
;
_audit_update_record
;
2024-01-23 deposited with the CCDC.	2024-05-09 downloaded from the CCDC.
;
_cell_angle_alpha 90
_cell_angle_beta 101.875(2)
_cell_angle_gamma 90
_cell_formula_units_Z 4
_cell_length_a 21.0987(13)
_cell_length_b 6.1425(3)
_cell_length_c 7.4140(4)
_cell_measurement_reflns_used 5478
_cell_measurement_temperature 200.00
_cell_measurement_theta_max 27.481
_cell_measurement_theta_min 2.808
_cell_volume 940.28(9)
_computing_molecular_graphics 'Olex2 1.5 (Dolomanov et al., 2009)'
_computing_publication_material 'Olex2 1.5 (Dolomanov et al., 2009)'
_computing_structure_refinement 'SHELXL 2018/3 (Sheldrick, 2015)'
_computing_structure_solution 'SHELXT 2014/5 (Sheldrick, 2014)'
_diffrn_ambient_temperature 200.00
_diffrn_measured_fraction_theta_full 0.994
_diffrn_measured_fraction_theta_max 0.993
_diffrn_measurement_device_type 'Bruker APEX-II CCD'
_diffrn_radiation_type MoK\a
_diffrn_radiation_wavelength 0.71073
_diffrn_reflns_av_R_equivalents 0.0244
_diffrn_reflns_av_unetI/netI 0.0271
_diffrn_reflns_Laue_measured_fraction_full 0.994
_diffrn_reflns_Laue_measured_fraction_max 0.993
_diffrn_reflns_limit_h_max 27
_diffrn_reflns_limit_h_min -27
_diffrn_reflns_limit_k_max 7
_diffrn_reflns_limit_k_min -7
_diffrn_reflns_limit_l_max 9
_diffrn_reflns_limit_l_min -9
_diffrn_reflns_number 6820
_diffrn_reflns_point_group_measured_fraction_full 0.995
_diffrn_reflns_point_group_measured_fraction_max 0.993
_diffrn_reflns_theta_full 25.242
_diffrn_reflns_theta_max 27.481
_diffrn_reflns_theta_min 2.807
_exptl_absorpt_coefficient_mu 5.561
_exptl_absorpt_correction_T_max 0.7456
_exptl_absorpt_correction_T_min 0.6117
_exptl_absorpt_correction_type multi-scan
_exptl_absorpt_process_details
;
SADABS-2016/2 (Bruker,2016/2) was used for absorption correction.
wR2(int) was 0.0753 before and 0.0473 after correction.
The Ratio of minimum to maximum transmission is 0.8204.
The \l/2 correction factor is Not present.
;
_exptl_crystal_colour colourless
_exptl_crystal_colour_primary colourless
_exptl_crystal_density_diffrn 2.378
_exptl_crystal_description needle
_exptl_crystal_F_000 632
_exptl_crystal_size_max 0.351
_exptl_crystal_size_mid 0.079
_exptl_crystal_size_min 0.034
_refine_diff_density_max 0.271
_refine_diff_density_min -0.311
_refine_diff_density_rms 0.068
_refine_ls_abs_structure_details
;
 Flack x determined using 934 quotients [(I+)-(I-)]/[(I+)+(I-)]
 (Parsons, Flack and Wagner, Acta Cryst. B69 (2013) 249-259).
;
_refine_ls_abs_structure_Flack 0.027(12)
_refine_ls_extinction_method none
_refine_ls_goodness_of_fit_ref 1.069
_refine_ls_hydrogen_treatment constr
_refine_ls_matrix_type full
_refine_ls_number_parameters 119
_refine_ls_number_reflns 2146
_refine_ls_number_restraints 1
_refine_ls_restrained_S_all 1.069
_refine_ls_R_factor_all 0.0156
_refine_ls_R_factor_gt 0.0151
_refine_ls_shift/su_max 0.001
_refine_ls_shift/su_mean 0.000
_refine_ls_structure_factor_coef Fsqd
_refine_ls_weighting_details 'w=1/[\s^2^(Fo^2^)+(0.0085P)^2^] where P=(Fo^2^+2Fc^2^)/3'
_refine_ls_weighting_scheme calc
_refine_ls_wR_factor_gt 0.0329
_refine_ls_wR_factor_ref 0.0331
_reflns_Friedel_coverage 0.828
_reflns_Friedel_fraction_full 0.996
_reflns_Friedel_fraction_max 0.993
_reflns_number_gt 2108
_reflns_number_total 2146
_reflns_threshold_expression 'I > 2\s(I)'
_cod_data_source_file d4nj01779j2.cif
_cod_data_source_block cui_pytz
_cod_depositor_comments 'Adding full bibliography for 7063214.cif.'
_cod_database_code 7063214
_shelx_shelxl_version_number 2018/3
_shelx_space_group_comment
;
The symmetry employed for this shelxl refinement is uniquely defined
by the following loop, which should always be used as a source of
symmetry information in preference to the above space-group names.
They are only intended as comments.
;
_shelx_estimated_absorpt_t_max 0.833
_shelx_estimated_absorpt_t_min 0.246
_olex2_refinement_description
;
1.a Aromatic/amide H refined with riding coordinates:
 C1(H1), C2(H2), C3(H3), C4(H4), C6(H6), C7(H7)
;
_olex2_submission_special_instructions 'No special instructions were received'

loop_
_space_group_symop_operation_xyz
'x, y, z'
'-x, y, -z'
'x+1/2, y+1/2, z'
'-x+1/2, y+1/2, -z'

loop_
_atom_site_label
_atom_site_type_symbol
_atom_site_fract_x
_atom_site_fract_y
_atom_site_fract_z
_atom_site_U_iso_or_equiv
_atom_site_adp_type
_atom_site_occupancy
_atom_site_site_symmetry_order
_atom_site_calc_flag
_atom_site_refinement_flags_posn
_atom_site_refinement_flags_adp
_atom_site_refinement_flags_occupancy
_atom_site_disorder_assembly
_atom_site_disorder_group
C1 C 0.75198(19) 0.8568(7) 0.6593(5) 0.0336(10) Uani 1 1 d . . . . .
H1 H 0.782921 0.832309 0.584798 0.040 Uiso 1 1 calc R U . . .
C2 C 0.75494(19) 1.0514(7) 0.7556(5) 0.0302(9) Uani 1 1 d . . . . .
H2 H 0.786817 1.157734 0.746259 0.036 Uiso 1 1 calc R U . . .
C3 C 0.71026(18) 1.0870(6) 0.8657(5) 0.0262(8) Uani 1 1 d . . . . .
H3 H 0.711670 1.217111 0.935625 0.031 Uiso 1 1 calc R U . . .
C4 C 0.66348(16) 0.9305(7) 0.8726(5) 0.0216(7) Uani 1 1 d . . . . .
H4 H 0.631572 0.950367 0.944723 0.026 Uiso 1 1 calc R U . . .
C5 C 0.66553(16) 0.7445(6) 0.7695(5) 0.0190(7) Uani 1 1 d . . . . .
C6 C 0.58995(18) 0.5078(5) 0.9079(5) 0.0199(7) Uani 1 1 d . . . . .
H6 H 0.595475 0.575437 1.025285 0.024 Uiso 1 1 calc R U . . .
C7 C 0.59670(15) 0.4357(7) 0.6276(4) 0.0194(7) Uani 1 1 d . . . . .
H7 H 0.608018 0.442240 0.510153 0.023 Uiso 1 1 calc R U . . .
Cu1 Cu 0.500000 0.15566(10) 1.000000 0.02150(14) Uani 1 2 d S T P . .
Cu2 Cu 0.500000 0.07924(9) 0.500000 0.01914(13) Uani 1 2 d S T P . .
I1 I 0.56553(2) -0.08941(3) 0.27693(3) 0.02943(8) Uani 1 1 d . . . . .
N1 N 0.70811(16) 0.7022(5) 0.6656(5) 0.0273(7) Uani 1 1 d . . . . .
N2 N 0.61917(14) 0.5738(5) 0.7701(4) 0.0179(6) Uani 1 1 d . . . . .
N3 N 0.55347(14) 0.3396(5) 0.8569(4) 0.0171(6) Uani 1 1 d . . . . .
N4 N 0.55748(14) 0.2933(5) 0.6754(4) 0.0182(6) Uani 1 1 d . . . . .

loop_
_atom_site_aniso_label
_atom_site_aniso_U_11
_atom_site_aniso_U_22
_atom_site_aniso_U_33
_atom_site_aniso_U_23
_atom_site_aniso_U_13
_atom_site_aniso_U_12
C1 0.030(2) 0.045(3) 0.030(2) -0.0072(18) 0.0169(17) -0.0160(18)
C2 0.029(2) 0.035(2) 0.026(2) 0.0045(17) 0.0035(17) -0.0134(17)
C3 0.029(2) 0.0184(17) 0.028(2) 0.0018(14) -0.0004(17) -0.0023(15)
C4 0.0200(15) 0.0190(16) 0.0263(17) -0.0005(16) 0.0057(13) 0.0038(15)
C5 0.0191(17) 0.0182(16) 0.0190(17) 0.0036(13) 0.0021(14) -0.0017(13)
C6 0.0235(18) 0.0207(16) 0.0181(18) -0.0046(14) 0.0100(15) -0.0034(14)
C7 0.0215(15) 0.0233(18) 0.0143(14) -0.0011(15) 0.0056(12) -0.0031(15)
Cu1 0.0263(3) 0.0242(3) 0.0169(3) 0.000 0.0109(3) 0.000
Cu2 0.0236(3) 0.0206(3) 0.0140(3) 0.000 0.0056(2) 0.000
I1 0.04170(14) 0.03225(12) 0.01645(11) 0.00258(10) 0.01090(9) 0.01902(12)
N1 0.0274(17) 0.0323(18) 0.0253(17) -0.0065(14) 0.0127(14) -0.0089(14)
N2 0.0210(15) 0.0168(14) 0.0168(14) -0.0006(11) 0.0064(12) -0.0032(11)
N3 0.0214(14) 0.0190(14) 0.0122(13) -0.0023(10) 0.0063(11) 0.0008(11)
N4 0.0208(15) 0.0241(16) 0.0107(13) -0.0011(11) 0.0053(11) -0.0016(12)

loop_
_atom_type_symbol
_atom_type_description
_atom_type_scat_dispersion_real
_atom_type_scat_dispersion_imag
_atom_type_scat_source
C C 0.0033 0.0016 'International Tables Vol C Tables 4.2.6.8 and 6.1.1.4'
H H 0.0000 0.0000 'International Tables Vol C Tables 4.2.6.8 and 6.1.1.4'
Cu Cu 0.3201 1.2651 'International Tables Vol C Tables 4.2.6.8 and 6.1.1.4'
I I -0.4742 1.8119 'International Tables Vol C Tables 4.2.6.8 and 6.1.1.4'
N N 0.0061 0.0033 'International Tables Vol C Tables 4.2.6.8 and 6.1.1.4'

loop_
_geom_angle_atom_site_label_1
_geom_angle_atom_site_label_2
_geom_angle_atom_site_label_3
_geom_angle
_geom_angle_site_symmetry_1
_geom_angle_site_symmetry_3
_geom_angle_publ_flag
C2 C1 H1 118.2 . . ?
N1 C1 H1 118.2 . . ?
N1 C1 C2 123.6(4) . . ?
C1 C2 H2 120.8 . . ?
C3 C2 C1 118.4(4) . . ?
C3 C2 H2 120.8 . . ?
C2 C3 H3 120.4 . . ?
C2 C3 C4 119.2(4) . . ?
C4 C3 H3 120.4 . . ?
C3 C4 H4 121.6 . . ?
C5 C4 C3 116.7(3) . . ?
C5 C4 H4 121.6 . . ?
C4 C5 N2 120.3(3) . . ?
N1 C5 C4 125.9(3) . . ?
N1 C5 N2 113.7(3) . . ?
N2 C6 H6 124.7 . . ?
N3 C6 H6 124.7 . . ?
N3 C6 N2 110.6(3) . . ?
N2 C7 H7 124.9 . . ?
N4 C7 H7 124.9 . . ?
N4 C7 N2 110.3(3) . . ?
I1 Cu1 I1 111.88(2) 2_656 1_556 ?
N3 Cu1 I1 99.51(8) 2_657 1_556 ?
N3 Cu1 I1 117.04(8) 2_657 2_656 ?
N3 Cu1 I1 99.51(8) . 2_656 ?
N3 Cu1 I1 117.04(8) . 1_556 ?
N3 Cu1 N3 112.81(16) 2_657 . ?
I1 Cu2 I1 132.67(3) 2_656 . ?
N4 Cu2 I1 100.09(8) 2_656 . ?
N4 Cu2 I1 109.72(8) 2_656 2_656 ?
N4 Cu2 I1 109.72(8) . . ?
N4 Cu2 I1 100.09(8) . 2_656 ?
N4 Cu2 N4 100.66(16) . 2_656 ?
Cu2 I1 Cu1 90.315(11) . 1_554 ?
C5 N1 C1 116.1(3) . . ?
C6 N2 C5 129.4(3) . . ?
C6 N2 C7 104.9(3) . . ?
C7 N2 C5 125.6(3) . . ?
C6 N3 Cu1 130.3(2) . . ?
C6 N3 N4 107.1(3) . . ?
N4 N3 Cu1 122.6(2) . . ?
C7 N4 Cu2 125.6(2) . . ?
C7 N4 N3 107.1(3) . . ?
N3 N4 Cu2 126.5(2) . . ?

loop_
_geom_bond_atom_site_label_1
_geom_bond_atom_site_label_2
_geom_bond_distance
_geom_bond_site_symmetry_2
_geom_bond_publ_flag
C1 H1 0.9500 . ?
C1 C2 1.387(6) . ?
C1 N1 1.334(5) . ?
C2 H2 0.9500 . ?
C2 C3 1.385(6) . ?
C3 H3 0.9500 . ?
C3 C4 1.386(5) . ?
C4 H4 0.9500 . ?
C4 C5 1.380(5) . ?
C5 N1 1.324(5) . ?
C5 N2 1.434(4) . ?
C6 H6 0.9500 . ?
C6 N2 1.359(4) . ?
C6 N3 1.297(4) . ?
C7 H7 0.9500 . ?
C7 N2 1.362(4) . ?
C7 N4 1.302(5) . ?
Cu1 I1 2.6879(4) 1_556 ?
Cu1 I1 2.6879(4) 2_656 ?
Cu1 N3 2.042(3) . ?
Cu1 N3 2.041(3) 2_657 ?
Cu2 I1 2.5809(3) . ?
Cu2 I1 2.5809(3) 2_656 ?
Cu2 N4 2.059(3) 2_656 ?
Cu2 N4 2.059(3) . ?
N3 N4 1.394(4) . ?

loop_
_geom_torsion_atom_site_label_1
_geom_torsion_atom_site_label_2
_geom_torsion_atom_site_label_3
_geom_torsion_atom_site_label_4
_geom_torsion
_geom_torsion_site_symmetry_1
_geom_torsion_site_symmetry_2
_geom_torsion_site_symmetry_3
_geom_torsion_site_symmetry_4
_geom_torsion_publ_flag
C1 C2 C3 C4 -1.5(6) . . . . ?
C2 C1 N1 C5 0.8(6) . . . . ?
C2 C3 C4 C5 1.2(5) . . . . ?
C3 C4 C5 N1 0.2(5) . . . . ?
C3 C4 C5 N2 179.5(3) . . . . ?
C4 C5 N1 C1 -1.2(6) . . . . ?
C4 C5 N2 C6 -32.9(5) . . . . ?
C4 C5 N2 C7 149.7(4) . . . . ?
C6 N3 N4 C7 0.5(3) . . . . ?
C6 N3 N4 Cu2 -169.2(2) . . . . ?
Cu1 N3 N4 C7 -177.9(2) . . . . ?
Cu1 N3 N4 Cu2 12.4(4) . . . . ?
N1 C1 C2 C3 0.5(6) . . . . ?
N1 C5 N2 C6 146.6(4) . . . . ?
N1 C5 N2 C7 -30.9(5) . . . . ?
N2 C5 N1 C1 179.5(3) . . . . ?
N2 C6 N3 Cu1 177.1(2) . . . . ?
N2 C6 N3 N4 -1.1(4) . . . . ?
N2 C7 N4 Cu2 170.1(2) . . . . ?
N2 C7 N4 N3 0.3(4) . . . . ?
N3 C6 N2 C5 -176.5(3) . . . . ?
N3 C6 N2 C7 1.3(4) . . . . ?
N4 C7 N2 C5 177.0(3) . . . . ?
N4 C7 N2 C6 -1.0(4) . . . . ?
